data_4310616
loop_
_publ_author_name
'Ga\<sper Tav\<car'
'Primo\<z Benki\<c'
'Boris \<Zemva'

_publ_contact_author_address
;
    Jo\<zef Stefan Institute
    Department of Inorganic Chemistry and Technology
    Jamova 39
    1000 Ljubljana
    Slovenia
;
_publ_contact_author_email ' boris.zemva@ijs.si '
_publ_contact_author_fax ' +386 1 423 2125 '
_publ_contact_author_name 'Boris \Zemva'
_publ_contact_author_phone ' +386 1 477 3540 '
_publ_section_title
;
 New coordination compounds of Cd(AsF~6~)~2~ with HF and XeF~2~
;
_journal_name_full 'Inorganic Chemistry'
_journal_page_first 1452
_journal_page_last 1457
_journal_paper_doi 10.1021/ic035166q
_journal_volume 43
_journal_year 2004
_chemical_formula_sum 'As2 Cd F13 H'
_chemical_formula_weight 510.25
_chemical_name_systematic
; 
 ? 
;
_space_group_IT_number 14
_symmetry_cell_setting monoclinic
_symmetry_space_group_name_Hall '-P 2ybc'
_symmetry_space_group_name_H-M 'P 1 21/c 1'
_atom_sites_solution_hydrogens difmap
_atom_sites_solution_primary direct
_atom_sites_solution_secondary difmap
_audit_creation_date 2003-09-05
_audit_creation_method 'by teXsan for Windows v1.06'
_cell_angle_alpha 90.00
_cell_angle_beta 104.887(7)
_cell_angle_gamma 90.00
_cell_formula_units_Z 4
_cell_length_a 9.4687(14)
_cell_length_b 9.2724(11)
_cell_length_c 10.5503(18)
_cell_measurement_reflns_used 2875
_cell_measurement_temperature 200(1)
_cell_measurement_theta_max 29.57
_cell_measurement_theta_min 2.00
_cell_volume 895.2(2)
_computing_cell_refinement 'CrystalClear (Rigaku Corporation, 1999)'
_computing_data_collection 'CrystalClear (Rigaku Corporation, 1999)'
_computing_data_reduction 'CrystalClear (Rigaku Corporation, 1999)'
_computing_structure_refinement 'SHELXL-97 (Sheldrick, 1997)'
_computing_structure_solution 'SIR92 (Altomare, et. al. 1994)'
_diffrn_ambient_temperature 200(1)
_diffrn_detector_area_resol_mean 14.6306
_diffrn_measured_fraction_theta_full 0.97
_diffrn_measured_fraction_theta_max 0.843
_diffrn_measurement_details
;
scan:
    Number of images: 133
               Slice: 0.1000 - 40.0000
         Image width: 0.3000
            Exp time: 7.0000
       Rotation axis: Omega
               Omega: 0.0000
                 Chi: 90.0000
                 Phi: 0.0000
                 XTD: 49.7577
              2theta: 20.0314
scan:
    Number of images: 600
               Slice: -90.0000 - 90.0000
         Image width: 0.3000
            Exp time: 7.0000
       Rotation axis: Phi
               Omega: 0.0000
                 Chi: 0.0000
                 Phi: 0.0000
                 XTD: 49.7577
              2theta: 20.0314

;
_diffrn_measurement_device
;
Mercury CCD (2x2 bin mode)
;
_diffrn_measurement_device_details
;
AFC7: Eulerian 3-circle
;
_diffrn_measurement_method dtprofit.ref
_diffrn_radiation_detector CCD
_diffrn_radiation_monochromator graphite
_diffrn_radiation_source 'fine-focus sealed tube'
_diffrn_radiation_type MoK\a
_diffrn_radiation_wavelength 0.71069
_diffrn_reflns_av_R_equivalents 0.0568
_diffrn_reflns_av_sigmaI/netI 0.0567
_diffrn_reflns_limit_h_max 13
_diffrn_reflns_limit_h_min -11
_diffrn_reflns_limit_k_max 12
_diffrn_reflns_limit_k_min -11
_diffrn_reflns_limit_l_max 14
_diffrn_reflns_limit_l_min -8
_diffrn_reflns_number 4027
_diffrn_reflns_theta_full 27.14
_diffrn_reflns_theta_max 29.57
_diffrn_reflns_theta_min 2.00
_exptl_absorpt_coefficient_mu 9.960
_exptl_absorpt_correction_T_max 0.370
_exptl_absorpt_correction_T_min 0.114
_exptl_absorpt_correction_type multi-scan
_exptl_crystal_colour colourless
_exptl_crystal_density_diffrn 3.786
_exptl_crystal_density_method 'not measured'
_exptl_crystal_description chunk
_exptl_crystal_F_000 928
_exptl_crystal_size_max 0.30
_exptl_crystal_size_mid 0.20
_exptl_crystal_size_min 0.10
_refine_diff_density_max 1.726
_refine_diff_density_min -3.481
_refine_diff_density_rms 0.436
_refine_ls_extinction_method none
_refine_ls_goodness_of_fit_ref 1.137
_refine_ls_hydrogen_treatment refall
_refine_ls_matrix_type full
_refine_ls_number_parameters 149
_refine_ls_number_reflns 2094
_refine_ls_number_restraints 0
_refine_ls_restrained_S_all 1.137
_refine_ls_R_factor_all 0.0549
_refine_ls_R_factor_gt 0.0499
_refine_ls_shift/su_max 0.000
_refine_ls_shift/su_mean 0.000
_refine_ls_structure_factor_coef Fsqd
_refine_ls_weighting_details 'calc w=1/[\s^2^(Fo^2^)+(0.0870P)^2^+1.2532P] where P=(Fo^2^+2Fc^2^)/3'
_refine_ls_weighting_scheme calc
_refine_ls_wR_factor_gt 0.1265
_refine_ls_wR_factor_ref 0.1408
_reflns_number_gt 1910
_reflns_number_total 2094
_reflns_threshold_expression >2sigma(I)
_cod_data_source_file ic035166qsi20031008_060118_1.cif
_cod_data_source_block Cd(HF)AsF6)2
_cod_original_sg_symbol_H-M 'P 21/c '
_cod_original_formula_sum 'H As2 Cd F13'
_cod_database_code 4310616

loop_
_symmetry_equiv_pos_as_xyz
'x, y, z'
'-x, y+1/2, -z+1/2'
'-x, -y, -z'
'x, -y-1/2, z-1/2'

loop_
_atom_site_label
_atom_site_type_symbol
_atom_site_fract_x
_atom_site_fract_y
_atom_site_fract_z
_atom_site_U_iso_or_equiv
_atom_site_adp_type
_atom_site_occupancy
_atom_site_symmetry_multiplicity
_atom_site_calc_flag
_atom_site_refinement_flags
_atom_site_disorder_assembly
_atom_site_disorder_group
Cd1 Cd 0.24774(3) 0.67069(5) 1.01169(4) 0.01707(19) Uani 1 1 d . . .
As1 As 0.50992(6) 0.66094(6) 0.82139(6) 0.0144(2) Uani 1 1 d . . .
As2 As 0.00492(6) 0.35985(7) 0.80337(6) 0.0154(2) Uani 1 1 d . . .
F1 F 0.2493(4) 0.9268(5) 1.0190(4) 0.0336(10) Uani 1 1 d . . .
F11 F 0.3988(4) 0.7855(4) 0.7163(3) 0.0233(7) Uani 1 1 d . . .
F12 F 0.6130(4) 0.5373(4) 0.9314(3) 0.0238(7) Uani 1 1 d . . .
F13 F 0.3605(4) 0.5501(4) 0.8015(4) 0.0315(9) Uani 1 1 d . . .
F14 F 0.4510(4) 0.7377(4) 0.9516(3) 0.0228(7) Uani 1 1 d . . .
F15 F 0.6494(4) 0.7802(4) 0.8542(4) 0.0313(9) Uani 1 1 d . . .
F16 F 0.5586(4) 0.5843(4) 0.6945(4) 0.0328(9) Uani 1 1 d . . .
F21 F 0.1092(4) 0.4769(4) 0.9208(3) 0.0246(7) Uani 1 1 d . . .
F22 F -0.1085(4) 0.2423(4) 0.6917(3) 0.0263(8) Uani 1 1 d . . .
F23 F -0.1468(4) 0.4615(4) 0.8034(4) 0.0308(9) Uani 1 1 d . . .
F24 F -0.0395(4) 0.2628(4) 0.9317(3) 0.0253(7) Uani 1 1 d . . .
F25 F 0.1477(4) 0.2509(4) 0.8162(4) 0.0346(9) Uani 1 1 d . . .
F26 F 0.0408(4) 0.4572(4) 0.6799(4) 0.0322(9) Uani 1 1 d . . .
H1 H 0.205(14) 0.973(14) 1.071(14) 0.13(5) Uiso 1 1 d . . .

loop_
_atom_site_aniso_label
_atom_site_aniso_U_11
_atom_site_aniso_U_22
_atom_site_aniso_U_33
_atom_site_aniso_U_23
_atom_site_aniso_U_13
_atom_site_aniso_U_12
Cd1 0.0073(3) 0.0171(3) 0.0218(3) -0.00020(13) -0.00540(19) 0.00011(11)
As1 0.0064(3) 0.0176(3) 0.0172(3) 0.00315(19) -0.0007(2) 0.00253(17)
As2 0.0073(3) 0.0183(3) 0.0185(3) -0.0031(2) -0.0006(2) -0.00313(18)
F1 0.025(2) 0.026(2) 0.042(2) -0.0038(17) -0.0045(17) 0.0004(13)
F11 0.0211(16) 0.0213(17) 0.0232(17) 0.0077(14) -0.0020(13) 0.0055(13)
F12 0.0169(16) 0.0264(18) 0.0241(16) 0.0070(14) -0.0019(13) 0.0101(13)
F13 0.0141(15) 0.0300(19) 0.041(2) 0.0072(17) -0.0098(15) -0.0073(14)
F14 0.0179(15) 0.0276(18) 0.0233(16) -0.0001(14) 0.0063(13) 0.0064(13)
F15 0.0125(14) 0.040(2) 0.041(2) 0.0102(18) 0.0057(15) -0.0063(14)
F16 0.034(2) 0.038(2) 0.0278(18) 0.0014(16) 0.0099(16) 0.0170(17)
F21 0.0167(16) 0.0275(18) 0.0243(17) -0.0068(14) -0.0041(14) -0.0096(13)
F22 0.0250(17) 0.0257(18) 0.0234(16) -0.0067(14) -0.0027(14) -0.0099(14)
F23 0.0096(15) 0.031(2) 0.045(2) -0.0061(17) -0.0051(15) 0.0048(14)
F24 0.0242(17) 0.0279(19) 0.0238(16) 0.0005(14) 0.0065(14) -0.0053(14)
F25 0.0194(16) 0.036(2) 0.047(2) -0.0051(19) 0.0045(17) 0.0052(15)
F26 0.037(2) 0.032(2) 0.0265(18) 0.0025(15) 0.0054(16) -0.0133(17)

loop_
_atom_type_symbol
_atom_type_description
_atom_type_scat_dispersion_real
_atom_type_scat_dispersion_imag
_atom_type_scat_source
Cd Cd -0.8075 1.2024 'International Tables Vol C Tables 4.2.6.8 and 6.1.1.4'
As As 0.0499 2.0058 'International Tables Vol C Tables 4.2.6.8 and 6.1.1.4'
F F 0.0171 0.0103 'International Tables Vol C Tables 4.2.6.8 and 6.1.1.4'
H H 0.0000 0.0000 'International Tables Vol C Tables 4.2.6.8 and 6.1.1.4'

loop_
_geom_angle_atom_site_label_1
_geom_angle_atom_site_label_2
_geom_angle_atom_site_label_3
_geom_angle
_geom_angle_site_symmetry_1
_geom_angle_site_symmetry_3
_geom_angle_publ_flag
F14 Cd1 F21 122.43(13) . . ?
F14 Cd1 F24 148.38(15) . 3_567 ?
F21 Cd1 F24 83.19(13) . 3_567 ?
F14 Cd1 F11 81.14(13) . 4_576 ?
F21 Cd1 F11 133.20(12) . 4_576 ?
F24 Cd1 F11 94.41(13) 3_567 4_576 ?
F14 Cd1 F22 89.10(13) . 2_556 ?
F21 Cd1 F22 72.95(14) . 2_556 ?
F24 Cd1 F22 80.82(13) 3_567 2_556 ?
F11 Cd1 F22 153.00(14) 4_576 2_556 ?
F14 Cd1 F12 80.42(13) . 3_667 ?
F21 Cd1 F12 71.50(15) . 3_667 ?
F24 Cd1 F12 128.74(13) 3_567 3_667 ?
F11 Cd1 F12 74.31(13) 4_576 3_667 ?
F22 Cd1 F12 128.96(13) 2_556 3_667 ?
F14 Cd1 F1 74.68(13) . . ?
F21 Cd1 F1 142.89(12) . . ?
F24 Cd1 F1 73.77(13) 3_567 . ?
F11 Cd1 F1 78.23(13) 4_576 . ?
F22 Cd1 F1 74.92(13) 2_556 . ?
F12 Cd1 F1 145.28(12) 3_667 . ?
F14 Cd1 F23 144.87(11) . 3_567 ?
F21 Cd1 F23 70.89(12) . 3_567 ?
F24 Cd1 F23 56.01(11) 3_567 3_567 ?
F11 Cd1 F23 69.42(11) 4_576 3_567 ?
F22 Cd1 F23 125.64(12) 2_556 3_567 ?
F12 Cd1 F23 73.58(11) 3_667 3_567 ?
F1 Cd1 F23 115.72(13) . 3_567 ?
F14 Cd1 F13 52.30(11) . . ?
F21 Cd1 F13 70.29(11) . . ?
F24 Cd1 F13 144.07(11) 3_567 . ?
F11 Cd1 F13 121.36(11) 4_576 . ?
F22 Cd1 F13 68.76(11) 2_556 . ?
F12 Cd1 F13 65.46(11) 3_667 . ?
F1 Cd1 F13 114.01(12) . . ?
F23 Cd1 F13 130.27(12) 3_567 . ?
F16 As1 F15 94.6(2) . . ?
F16 As1 F13 92.0(2) . . ?
F15 As1 F13 173.3(2) . . ?
F16 As1 F12 91.78(18) . . ?
F15 As1 F12 91.11(18) . . ?
F13 As1 F12 89.44(17) . . ?
F16 As1 F11 91.03(17) . . ?
F15 As1 F11 90.52(18) . . ?
F13 As1 F11 88.59(18) . . ?
F12 As1 F11 176.63(18) . . ?
F16 As1 F14 177.41(19) . . ?
F15 As1 F14 87.88(18) . . ?
F13 As1 F14 85.48(19) . . ?
F12 As1 F14 88.96(17) . . ?
F11 As1 F14 88.15(16) . . ?
F25 As2 F26 93.9(2) . . ?
F25 As2 F23 173.8(2) . . ?
F26 As2 F23 92.3(2) . . ?
F25 As2 F21 91.14(18) . . ?
F26 As2 F21 91.47(18) . . ?
F23 As2 F21 88.82(17) . . ?
F25 As2 F22 91.26(19) . . ?
F26 As2 F22 91.37(18) . . ?
F23 As2 F22 88.48(18) . . ?
F21 As2 F22 176.15(18) . . ?
F25 As2 F24 88.67(19) . . ?
F26 As2 F24 177.47(19) . . ?
F23 As2 F24 85.15(19) . . ?
F21 As2 F24 88.62(18) . . ?
F22 As2 F24 88.43(17) . . ?
Cd1 F1 H1 121(8) . . ?
As1 F11 Cd1 146.93(19) . 4_575 ?
As1 F12 Cd1 154.3(2) . 3_667 ?
As1 F14 Cd1 124.78(18) . . ?
As2 F21 Cd1 160.7(2) . . ?
As2 F22 Cd1 155.2(2) . 2_546 ?
As2 F24 Cd1 117.03(18) . 3_567 ?

loop_
_geom_bond_atom_site_label_1
_geom_bond_atom_site_label_2
_geom_bond_distance
_geom_bond_site_symmetry_2
_geom_bond_publ_flag
Cd1 F14 2.263(3) . ?
Cd1 F21 2.285(3) . ?
Cd1 F24 2.287(4) 3_567 ?
Cd1 F11 2.299(3) 4_576 ?
Cd1 F22 2.309(3) 2_556 ?
Cd1 F12 2.326(3) 3_667 ?
Cd1 F1 2.376(5) . ?
Cd1 F23 2.681(4) 3_567 ?
Cd1 F13 2.921(4) . ?
As1 F16 1.681(4) . ?
As1 F15 1.689(4) . ?
As1 F13 1.717(3) . ?
As1 F12 1.742(3) . ?
As1 F11 1.752(3) . ?
As1 F14 1.760(3) . ?
As2 F25 1.665(4) . ?
As2 F26 1.689(4) . ?
As2 F23 1.719(3) . ?
As2 F21 1.749(3) . ?
As2 F22 1.755(3) . ?
As2 F24 1.764(4) . ?
F1 H1 0.88(14) . ?
F11 Cd1 2.299(3) 4_575 ?
F12 Cd1 2.326(3) 3_667 ?
F22 Cd1 2.309(3) 2_546 ?
F24 Cd1 2.287(4) 3_567 ?
